data_2239915
loop_
_publ_author_name
'Chicha, Hakima'
'Rakib, El Mostapha'
'Bouissane, Latifa'
'Saadi, Mohamed'
'El Ammari, Lahcen'

_publ_section_title
;
 Crystal structure of
 <i>N</i>-(1-allyl-3-chloro-4-ethoxy-1<i>H</i>-indazol-5-yl)-4-methoxybenzenesulfonamide
;
_journal_coeditor_code SU2771
_journal_issue 9
_journal_name_full 'Acta Crystallographica Section E'
_journal_page_first o1029
_journal_page_last o1030
_journal_paper_doi 10.1107/S1600536814018492
_journal_volume 70
_journal_year 2014
_chemical_formula_iupac 'C19 H20 Cl N3 O4 S'
_chemical_formula_moiety 'C19 H20 Cl N3 O4 S'
_chemical_formula_sum 'C19 H20 Cl N3 O4 S'
_chemical_formula_weight 421.89
_chemical_melting_point 397
_chemical_name_systematic
;
<i>N</i>-(1-Allyl-3-chloro-4-ethoxy-1<i>H</i>-indazol-5-yl)-4-\
methoxybenzenesulfonamide
;
_space_group_IT_number 4
_symmetry_cell_setting monoclinic
_symmetry_space_group_name_Hall 'P 2yb'
_symmetry_space_group_name_H-M 'P 1 21 1'
_atom_sites_solution_hydrogens geom
_atom_sites_solution_primary direct
_atom_sites_solution_secondary difmap
_audit_creation_method SHELXL-97
_cell_angle_alpha 90.00
_cell_angle_beta 110.379(5)
_cell_angle_gamma 90.00
_cell_formula_units_Z 2
_cell_length_a 8.2699(7)
_cell_length_b 13.1235(12)
_cell_length_c 10.0026(9)
_cell_measurement_reflns_used 5605
_cell_measurement_temperature 296(2)
_cell_measurement_theta_max 29.57
_cell_measurement_theta_min 2.63
_cell_volume 1017.64(16)
_computing_cell_refinement 'SAINT (Bruker, 2009)'
_computing_data_collection 'APEX2 (Bruker, 2009)'
_computing_data_reduction 'SAINT (Bruker, 2009)'
_computing_molecular_graphics 'ORTEP-3 for Windows (Farrugia, 2012)'
_computing_publication_material 'PLATON (Spek, 2009) and publCIF (Westrip, 2010)'
_computing_structure_refinement 'SHELXL97 (Sheldrick, 2008)'
_computing_structure_solution 'SHELXS97 (Sheldrick, 2008)'
_diffrn_ambient_temperature 296(2)
_diffrn_measured_fraction_theta_full 0.999
_diffrn_measured_fraction_theta_max 0.999
_diffrn_measurement_device_type 'Bruker X8 APEX Diffractometer'
_diffrn_measurement_method '\f and \w scans'
_diffrn_radiation_monochromator graphite
_diffrn_radiation_source 'fine-focus sealed tube'
_diffrn_radiation_type MoK\a
_diffrn_radiation_wavelength 0.71073
_diffrn_reflns_av_R_equivalents 0.0277
_diffrn_reflns_av_sigmaI/netI 0.0349
_diffrn_reflns_limit_h_max 11
_diffrn_reflns_limit_h_min -11
_diffrn_reflns_limit_k_max 18
_diffrn_reflns_limit_k_min -18
_diffrn_reflns_limit_l_max 13
_diffrn_reflns_limit_l_min -12
_diffrn_reflns_number 12792
_diffrn_reflns_theta_full 29.57
_diffrn_reflns_theta_max 29.57
_diffrn_reflns_theta_min 2.63
_exptl_absorpt_coefficient_mu 0.320
_exptl_absorpt_correction_T_max 0.7463
_exptl_absorpt_correction_T_min 0.6696
_exptl_absorpt_correction_type multi-scan
_exptl_absorpt_process_details '(SADABS; Sheldrick, 2008)'
_exptl_crystal_colour colourless
_exptl_crystal_density_diffrn 1.377
_exptl_crystal_density_method 'not measured'
_exptl_crystal_description Prism
_exptl_crystal_F_000 440
_exptl_crystal_size_max 0.42
_exptl_crystal_size_mid 0.32
_exptl_crystal_size_min 0.28
_refine_diff_density_max 0.176
_refine_diff_density_min -0.196
_refine_ls_abs_structure_details 'Flack & Bernardinelli (2000)'
_refine_ls_abs_structure_Flack -0.04(4)
_refine_ls_extinction_method none
_refine_ls_goodness_of_fit_ref 1.033
_refine_ls_hydrogen_treatment constr
_refine_ls_matrix_type full
_refine_ls_number_parameters 253
_refine_ls_number_reflns 5605
_refine_ls_number_restraints 1
_refine_ls_restrained_S_all 1.033
_refine_ls_R_factor_all 0.0448
_refine_ls_R_factor_gt 0.0350
_refine_ls_shift/su_max 0.001
_refine_ls_shift/su_mean 0.000
_refine_ls_structure_factor_coef Fsqd
_refine_ls_weighting_details 'calc w=1/[\s^2^(Fo^2^)+(0.0435P)^2^+0.0481P] where P=(Fo^2^+2Fc^2^)/3'
_refine_ls_weighting_scheme calc
_refine_ls_wR_factor_gt 0.0816
_refine_ls_wR_factor_ref 0.0877
_reflns_number_gt 4754
_reflns_number_total 5605
_reflns_threshold_expression >2sigma(I)
_cod_data_source_file su2771sup1.cif
_cod_data_source_block I
_cod_original_sg_symbol_H-M 'P 21'
_cod_database_code 2239915
_cod_database_fobs_code 2239915

loop_
_symmetry_equiv_pos_as_xyz
'x, y, z'
'-x, y+1/2, -z'

loop_
_atom_site_type_symbol
_atom_site_label
_atom_site_fract_x
_atom_site_fract_y
_atom_site_fract_z
_atom_site_U_iso_or_equiv
_atom_site_adp_type
_atom_site_calc_flag
_atom_site_refinement_flags
_atom_site_occupancy
_atom_site_symmetry_multiplicity
C C1 0.5375(4) 0.8680(4) 0.9417(3) 0.1124(13) Uani d . 1 1
H H1A 0.6182 0.8159 0.9577 0.135 Uiso calc R 1 1
H H1B 0.5344 0.9084 1.0173 0.135 Uiso calc R 1 1
C C2 0.4301(3) 0.8844(2) 0.8151(3) 0.0706(7) Uani d . 1 1
H H2 0.3506 0.9370 0.8018 0.085 Uiso calc R 1 1
C C3 0.4268(2) 0.82350(16) 0.6893(2) 0.0519(4) Uani d . 1 1
H H3A 0.4629 0.8663 0.6257 0.062 Uiso calc R 1 1
H H3B 0.5089 0.7680 0.7206 0.062 Uiso calc R 1 1
C C4 0.0173(2) 0.76621(13) 0.43723(18) 0.0438(4) Uani d . 1 1
C C5 0.0066(2) 0.69652(13) 0.54239(16) 0.0396(3) Uani d . 1 1
C C6 0.1670(2) 0.70913(13) 0.65413(18) 0.0411(4) Uani d . 1 1
C C7 0.2124(2) 0.65003(15) 0.77993(19) 0.0472(4) Uani d . 1 1
H H7 0.3187 0.6575 0.8526 0.057 Uiso calc R 1 1
C C8 0.0936(2) 0.58180(14) 0.78968(19) 0.0455(4) Uani d . 1 1
H H8 0.1200 0.5420 0.8714 0.055 Uiso calc R 1 1
C C9 -0.0697(2) 0.56870(13) 0.68005(17) 0.0387(3) Uani d . 1 1
C C10 -0.1141(2) 0.62525(13) 0.55548(17) 0.0389(3) Uani d . 1 1
C C11 -0.4058(3) 0.67175(17) 0.4348(2) 0.0595(5) Uani d . 1 1
H H11A -0.3680 0.7422 0.4467 0.071 Uiso calc R 1 1
H H11B -0.4498 0.6548 0.5102 0.071 Uiso calc R 1 1
C C12 -0.5450(3) 0.6575(2) 0.2914(3) 0.0826(8) Uani d . 1 1
H H12A -0.6410 0.7009 0.2846 0.124 Uiso calc R 1 1
H H12B -0.5821 0.5877 0.2807 0.124 Uiso calc R 1 1
H H12C -0.5006 0.6748 0.2176 0.124 Uiso calc R 1 1
C C13 -0.1432(2) 0.47263(13) 0.97527(17) 0.0372(3) Uani d . 1 1
C C14 -0.0709(2) 0.37584(14) 1.00480(19) 0.0445(4) Uani d . 1 1
H H14 -0.0998 0.3261 0.9342 0.053 Uiso calc R 1 1
C C15 0.0440(2) 0.35386(14) 1.1395(2) 0.0472(4) Uani d . 1 1
H H15 0.0936 0.2895 1.1594 0.057 Uiso calc R 1 1
C C16 0.0854(2) 0.42823(14) 1.24556(18) 0.0412(4) Uani d . 1 1
C C17 0.0108(3) 0.52403(15) 1.21696(19) 0.0509(5) Uani d . 1 1
H H17 0.0365 0.5732 1.2882 0.061 Uiso calc R 1 1
C C18 -0.1031(2) 0.54584(15) 1.08055(19) 0.0472(4) Uani d . 1 1
H H18 -0.1525 0.6103 1.0603 0.057 Uiso calc R 1 1
C C19 0.2358(3) 0.4703(2) 1.4897(2) 0.0654(6) Uani d . 1 1
H H19A 0.3188 0.4414 1.5739 0.098 Uiso calc R 1 1
H H19B 0.1310 0.4845 1.5071 0.098 Uiso calc R 1 1
H H19C 0.2808 0.5323 1.4656 0.098 Uiso calc R 1 1
N N1 0.25612(19) 0.78146(13) 0.61078(16) 0.0475(3) Uani d . 1 1
H H1N -0.1966 0.4399 0.6454 0.057 Uiso d R 1 1
N N2 0.1641(2) 0.81619(12) 0.47747(17) 0.0487(4) Uani d . 1 1
N N3 -0.18652(19) 0.49314(12) 0.69400(14) 0.0450(3) Uani d . 1 1
O O1 -0.26451(16) 0.60654(10) 0.44257(13) 0.0492(3) Uani d . 1 1
O O2 -0.3468(2) 0.60356(12) 0.80661(15) 0.0631(4) Uani d . 1 1
O O3 -0.41372(18) 0.41918(13) 0.76263(15) 0.0663(4) Uani d . 1 1
O O4 0.20127(17) 0.39973(12) 1.37445(14) 0.0575(4) Uani d . 1 1
S S1 -0.29029(5) 0.50045(3) 0.80328(4) 0.04255(11) Uani d . 1 1
Cl Cl1 -0.13391(7) 0.78969(4) 0.27168(5) 0.06011(14) Uani d . 1 1

loop_
_atom_site_aniso_label
_atom_site_aniso_U_11
_atom_site_aniso_U_22
_atom_site_aniso_U_33
_atom_site_aniso_U_12
_atom_site_aniso_U_13
_atom_site_aniso_U_23
C1 0.0692(16) 0.197(4) 0.0710(18) -0.008(2) 0.0241(14) -0.035(2)
C2 0.0470(11) 0.0776(16) 0.0869(16) -0.0028(11) 0.0230(11) -0.0236(13)
C3 0.0415(9) 0.0562(11) 0.0615(11) -0.0034(8) 0.0223(8) 0.0045(9)
C4 0.0545(10) 0.0401(10) 0.0375(8) 0.0026(8) 0.0168(7) 0.0043(7)
C5 0.0474(9) 0.0380(8) 0.0345(7) 0.0047(7) 0.0155(6) 0.0034(6)
C6 0.0436(8) 0.0399(9) 0.0415(8) 0.0019(7) 0.0169(7) 0.0041(7)
C7 0.0441(9) 0.0529(11) 0.0404(8) 0.0016(8) 0.0096(7) 0.0075(7)
C8 0.0517(10) 0.0480(10) 0.0367(8) 0.0037(8) 0.0154(7) 0.0096(7)
C9 0.0471(9) 0.0340(8) 0.0377(8) -0.0011(7) 0.0184(7) -0.0012(6)
C10 0.0460(8) 0.0355(8) 0.0343(7) 0.0020(7) 0.0129(6) -0.0020(6)
C11 0.0527(10) 0.0579(12) 0.0599(11) 0.0003(10) 0.0097(9) -0.0046(10)
C12 0.0651(14) 0.0873(19) 0.0745(15) -0.0002(13) -0.0023(12) 0.0097(14)
C13 0.0374(7) 0.0407(9) 0.0341(7) 0.0006(6) 0.0129(6) 0.0056(6)
C14 0.0526(9) 0.0398(9) 0.0398(8) 0.0039(8) 0.0145(7) -0.0014(7)
C15 0.0530(10) 0.0396(9) 0.0487(9) 0.0108(8) 0.0171(8) 0.0061(7)
C16 0.0353(7) 0.0475(10) 0.0390(8) 0.0030(7) 0.0108(6) 0.0053(7)
C17 0.0548(10) 0.0466(11) 0.0424(9) 0.0043(8) 0.0057(7) -0.0067(7)
C18 0.0532(10) 0.0382(9) 0.0447(9) 0.0072(7) 0.0100(8) 0.0024(7)
C19 0.0630(12) 0.0784(16) 0.0416(10) -0.0014(11) 0.0013(8) 0.0019(10)
N1 0.0483(7) 0.0480(8) 0.0464(8) -0.0015(7) 0.0169(6) 0.0078(7)
N2 0.0601(9) 0.0433(8) 0.0465(8) 0.0024(7) 0.0234(7) 0.0091(6)
N3 0.0608(8) 0.0372(7) 0.0419(7) -0.0087(7) 0.0241(6) -0.0053(6)
O1 0.0551(7) 0.0475(7) 0.0390(6) -0.0016(6) 0.0089(5) -0.0066(5)
O2 0.0731(9) 0.0687(10) 0.0497(8) 0.0340(8) 0.0242(7) 0.0146(7)
O3 0.0477(7) 0.0917(12) 0.0499(8) -0.0213(8) 0.0049(6) 0.0132(8)
O4 0.0520(7) 0.0689(9) 0.0419(6) 0.0142(7) 0.0041(5) 0.0047(6)
S1 0.03950(19) 0.0505(2) 0.03584(18) 0.00353(19) 0.01090(14) 0.00789(17)
Cl1 0.0752(3) 0.0580(3) 0.0390(2) -0.0010(2) 0.0097(2) 0.0121(2)

loop_
_atom_type_symbol
_atom_type_description
_atom_type_scat_dispersion_real
_atom_type_scat_dispersion_imag
_atom_type_scat_source
C C 0.0033 0.0016 'International Tables Vol C Tables 4.2.6.8 and 6.1.1.4'
H H 0.0000 0.0000 'International Tables Vol C Tables 4.2.6.8 and 6.1.1.4'
N N 0.0061 0.0033 'International Tables Vol C Tables 4.2.6.8 and 6.1.1.4'
O O 0.0106 0.0060 'International Tables Vol C Tables 4.2.6.8 and 6.1.1.4'
S S 0.1246 0.1234 'International Tables Vol C Tables 4.2.6.8 and 6.1.1.4'
Cl Cl 0.1484 0.1585 'International Tables Vol C Tables 4.2.6.8 and 6.1.1.4'

loop_
_geom_angle_atom_site_label_1
_geom_angle_atom_site_label_2
_geom_angle_atom_site_label_3
_geom_angle
C2 C1 H1A 120.0
C2 C1 H1B 120.0
H1A C1 H1B 120.0
C1 C2 C3 123.2(3)
C1 C2 H2 118.4
C3 C2 H2 118.4
N1 C3 C2 112.82(16)
N1 C3 H3A 109.0
C2 C3 H3A 109.0
N1 C3 H3B 109.0
C2 C3 H3B 109.0
H3A C3 H3B 107.8
N2 C4 C5 112.59(15)
N2 C4 Cl1 119.34(13)
C5 C4 Cl1 128.07(14)
C10 C5 C6 120.30(15)
C10 C5 C4 136.61(15)
C6 C5 C4 103.08(15)
N1 C6 C7 131.36(16)
N1 C6 C5 107.00(15)
C7 C6 C5 121.61(16)
C8 C7 C6 116.83(15)
C8 C7 H7 121.6
C6 C7 H7 121.6
C7 C8 C9 122.74(16)
C7 C8 H8 118.6
C9 C8 H8 118.6
C10 C9 C8 120.76(16)
C10 C9 N3 119.00(15)
C8 C9 N3 120.16(14)
O1 C10 C9 121.44(16)
O1 C10 C5 120.56(15)
C9 C10 C5 117.75(15)
O1 C11 C12 108.46(19)
O1 C11 H11A 110.0
C12 C11 H11A 110.0
O1 C11 H11B 110.0
C12 C11 H11B 110.0
H11A C11 H11B 108.4
C11 C12 H12A 109.5
C11 C12 H12B 109.5
H12A C12 H12B 109.5
C11 C12 H12C 109.5
H12A C12 H12C 109.5
H12B C12 H12C 109.5
C18 C13 C14 120.21(15)
C18 C13 S1 120.10(13)
C14 C13 S1 119.68(13)
C15 C14 C13 119.75(16)
C15 C14 H14 120.1
C13 C14 H14 120.1
C14 C15 C16 119.95(16)
C14 C15 H15 120.0
C16 C15 H15 120.0
O4 C16 C17 124.04(16)
O4 C16 C15 115.67(16)
C17 C16 C15 120.29(15)
C16 C17 C18 119.33(17)
C16 C17 H17 120.3
C18 C17 H17 120.3
C13 C18 C17 120.43(17)
C13 C18 H18 119.8
C17 C18 H18 119.8
O4 C19 H19A 109.5
O4 C19 H19B 109.5
H19A C19 H19B 109.5
O4 C19 H19C 109.5
H19A C19 H19C 109.5
H19B C19 H19C 109.5
C6 N1 N2 111.39(14)
C6 N1 C3 128.29(16)
N2 N1 C3 120.30(16)
C4 N2 N1 105.93(14)
C9 N3 S1 124.38(12)
C9 N3 H1N 117.2
S1 N3 H1N 118.3
C10 O1 C11 115.14(13)
C16 O4 C19 117.56(16)
O3 S1 O2 120.14(10)
O3 S1 N3 104.96(9)
O2 S1 N3 109.07(8)
O3 S1 C13 107.67(8)
O2 S1 C13 106.96(8)
N3 S1 C13 107.45(8)

loop_
_geom_bond_atom_site_label_1
_geom_bond_atom_site_label_2
_geom_bond_distance
C1 C2 1.287(4)
C1 H1A 0.9300
C1 H1B 0.9300
C2 C3 1.483(3)
C2 H2 0.9300
C3 N1 1.463(2)
C3 H3A 0.9700
C3 H3B 0.9700
C4 N2 1.313(2)
C4 C5 1.420(2)
C4 Cl1 1.7201(17)
C5 C10 1.407(2)
C5 C6 1.416(2)
C6 N1 1.362(2)
C6 C7 1.413(2)
C7 C8 1.358(3)
C7 H7 0.9300
C8 C9 1.423(2)
C8 H8 0.9300
C9 C10 1.385(2)
C9 N3 1.425(2)
C10 O1 1.3801(19)
C11 O1 1.428(2)
C11 C12 1.506(3)
C11 H11A 0.9700
C11 H11B 0.9700
C12 H12A 0.9600
C12 H12B 0.9600
C12 H12C 0.9600
C13 C18 1.378(3)
C13 C14 1.391(2)
C13 S1 1.7650(16)
C14 C15 1.382(2)
C14 H14 0.9300
C15 C16 1.393(3)
C15 H15 0.9300
C16 O4 1.3636(19)
C16 C17 1.386(3)
C17 C18 1.391(2)
C17 H17 0.9300
C18 H18 0.9300
C19 O4 1.428(3)
C19 H19A 0.9600
C19 H19B 0.9600
C19 H19C 0.9600
N1 N2 1.363(2)
N3 S1 1.6106(14)
N3 H1N 0.8390
O2 S1 1.4358(15)
O3 S1 1.4338(15)

loop_
_geom_hbond_atom_site_label_D
_geom_hbond_atom_site_label_H
_geom_hbond_atom_site_label_A
_geom_hbond_site_symmetry_A
_geom_hbond_distance_DH
_geom_hbond_distance_HA
_geom_hbond_distance_DA
_geom_hbond_angle_DHA
N3 H1N N2 2_546 0.84 2.11 2.931(2) 166
C19 H19A O3 1_656 0.96 2.37 3.285(2) 159
C3 H3B O2 1_655 0.97 2.47 3.418(3) 165
